data_4037344
loop_
_publ_author_name
'Gomes, Jos\'e'
'Daeppen, Christophe'
'Liffert, Raphael'
'Roesslein, Joel'
'Kaufmann, Elias'
'Heikinheimo, Annakaisa'
'Neuburger, Markus'
'Gademann, Karl'

_publ_section_title
;
 Formal Total Synthesis of (-)-Jiadifenolide and Synthetic Studies toward
 seco-Prezizaane-Type Sesquiterpenes.
;
_journal_issue 22
_journal_name_full 'The Journal of organic chemistry'
_journal_page_first 11017
_journal_page_last 11034
_journal_paper_doi 10.1021/acs.joc.6b02039
_journal_volume 81
_journal_year 2016
_chemical_absolute_configuration unk
_chemical_formula_moiety 'C14 H16 O4'
_chemical_formula_sum 'C14 H16 O4'
_chemical_formula_weight 248.28
_space_group_IT_number 4
_space_group_name_Hall 'P 2yb'
_space_group_name_H-M_alt 'P 1 21 1'
_symmetry_cell_setting monoclinic
_symmetry_space_group_name_Hall 'P 2yb'
_symmetry_space_group_name_H-M 'P 1 21 1'
_atom_sites_solution_hydrogens difmap
_atom_sites_solution_primary direct
_cell_angle_alpha 90
_cell_angle_beta 110.130(12)
_cell_angle_gamma 90
_cell_formula_units_Z 2
_cell_length_a 6.4095(17)
_cell_length_b 13.267(3)
_cell_length_c 7.6203(19)
_cell_measurement_reflns_used 1866
_cell_measurement_temperature 123
_cell_measurement_theta_max 24
_cell_measurement_theta_min 4
_cell_volume 608.4(3)
_computing_cell_refinement 'Apex2 (Bruker AXS, 2006)'
_computing_data_collection 'Apex2 (Bruker AXS, 2006)'
_computing_data_reduction 'Apex2 (Bruker AXS, 2006)'
_computing_molecular_graphics 'CAMERON (Watkin et al., 1996)'
_computing_publication_material 'CRYSTALS (Betteridge et al., 2003)'
_computing_structure_refinement 'CRYSTALS (Betteridge et al., 2003)'
_computing_structure_solution 'SIR92 (Altomare et al., 1994)'
_diffrn_ambient_temperature 123
_diffrn_measured_fraction_theta_full 0.996
_diffrn_measured_fraction_theta_max 0.996
_diffrn_measurement_device Area
_diffrn_measurement_device_type 'Bruker Kappa Apex2'
_diffrn_measurement_method '\f & \w scans'
_diffrn_radiation_monochromator graphite
_diffrn_radiation_type 'Mo K\a'
_diffrn_radiation_wavelength 0.71073
_diffrn_reflns_av_R_equivalents 0.068
_diffrn_reflns_limit_h_max 8
_diffrn_reflns_limit_h_min -9
_diffrn_reflns_limit_k_max 17
_diffrn_reflns_limit_k_min -19
_diffrn_reflns_limit_l_max 11
_diffrn_reflns_limit_l_min -11
_diffrn_reflns_number 12794
_diffrn_reflns_theta_full 31.582
_diffrn_reflns_theta_max 31.582
_diffrn_reflns_theta_min 2.847
_diffrn_standards_number 0
_exptl_absorpt_coefficient_mu 0.099
_exptl_absorpt_correction_T_max 1.00
_exptl_absorpt_correction_T_min 0.98
_exptl_absorpt_correction_type multi-scan
_exptl_absorpt_process_details 'SADABS (Siemens, 1996)'
_exptl_crystal_colour colourless
_exptl_crystal_density_diffrn 1.355
_exptl_crystal_density_method 'not measured'
_exptl_crystal_description plate
_exptl_crystal_F_000 264
_exptl_crystal_size_max 0.210
_exptl_crystal_size_mid 0.160
_exptl_crystal_size_min 0.020
_refine_diff_density_max 0.40
_refine_diff_density_min -0.35
_refine_ls_extinction_method None
_refine_ls_goodness_of_fit_ref 1.1043
_refine_ls_hydrogen_treatment constr
_refine_ls_matrix_type full
_refine_ls_number_parameters 163
_refine_ls_number_reflns 1737
_refine_ls_number_restraints 1
_refine_ls_R_factor_all 0.0834
_refine_ls_R_factor_gt 0.0537
_refine_ls_shift/su_max 0.0003848
_refine_ls_shift/su_mean 0.0000468
_refine_ls_structure_factor_coef F
_refine_ls_weighting_details
;
 Method, part 1, Chebychev polynomial, (Watkin, 1994, Prince, 1982) 
 [weight] = 1.0/[A~0~*T~0~(x)+A~1~*T~1~(x) ... +A~n-1~]*T~n-1~(x)] 
 where A~i~ are the Chebychev coefficients listed below and x= Fcalc/Fmax 
 Method = Robust Weighting (Prince, 1982) 
 W = [weight] * [1-(deltaF/6*sigmaF)^2^]^2^ 
 A~i~ are: 
 0.668 0.582 0.448 
;
_refine_ls_weighting_scheme calc
_refine_ls_wR_factor_all 0.0751
_refine_ls_wR_factor_gt 0.0554
_refine_ls_wR_factor_ref 0.0587
_reflns_limit_h_max 8
_reflns_limit_h_min -9
_reflns_limit_k_max 19
_reflns_limit_k_min 0
_reflns_limit_l_max 11
_reflns_limit_l_min 0
_reflns_number_gt 1501
_reflns_number_total 2109
_reflns_threshold_expression I>2.0\s(I)
_oxford_diffrn_Wilson_B_factor 0.00
_oxford_diffrn_Wilson_scale 0.00
_oxford_refine_ls_r_factor_ref 0.0621
_oxford_refine_ls_scale 0.4735(16)
_oxford_reflns_number_all 2103
_oxford_reflns_threshold_expression_ref I>1.0\s(I)
_cod_data_source_file jo6b02039_si_002.cif
_cod_data_source_block 15
_cod_depositor_comments
;
The following automatic conversions were performed:

data item '_atom_sites_solution_primary' value 'Direct' was changed
to 'direct' in accordance with the
/home/saulius/struct/COD-crude-data/automatic-downloads/DataCite-retrospective/ACS/depositions/lib/dictionaries/cif_core.dic
dictionary named 'cif_core.dic' version 2.4.2 last updated on
2011-04-26.

data item '_symmetry_cell_setting' value 'Monoclinic' was changed to
'monoclinic' in accordance with the
/home/saulius/struct/COD-crude-data/automatic-downloads/DataCite-retrospective/ACS/depositions/lib/dictionaries/cif_core.dic
dictionary named 'cif_core.dic' version 2.4.2 last updated on
2011-04-26.

Automatic conversion script
Id: cif_fix_values 6909 2019-04-08 15:41:33Z antanas 
;
_cod_original_sg_symbol_H-M 'P 21'
_cod_database_code 4037344

loop_
_symmetry_equiv_pos_as_xyz
x,y,z
-x,y+1/2,-z

loop_
_atom_site_label
_atom_site_type_symbol
_atom_site_fract_x
_atom_site_fract_y
_atom_site_fract_z
_atom_site_U_iso_or_equiv
_atom_site_occupancy
_atom_site_adp_type
_atom_site_refinement_flags_posn
C1 C 0.2887(4) 0.5825(2) 0.8867(3) 0.0153 1.0000 Uani .
C2 C 0.4426(4) 0.6227(2) 1.0747(3) 0.0183 1.0000 Uani .
C3 C 0.8139(5) 0.6509(3) 1.2649(4) 0.0287 1.0000 Uani .
C4 C 0.3331(4) 0.4679(2) 0.8685(4) 0.0195 1.0000 Uani .
C5 C 0.3972(5) 0.4083(2) 1.0492(4) 0.0255 1.0000 Uani .
C6 C 0.5034(5) 0.4645(2) 0.7662(4) 0.0221 1.0000 Uani .
C7 C 0.4624(4) 0.5621(2) 0.6596(4) 0.0209 1.0000 Uani .
C8 C 0.3467(4) 0.6263(2) 0.7246(3) 0.0163 1.0000 Uani .
C9 C 0.2522(4) 0.7237(2) 0.6582(4) 0.0194 1.0000 Uani .
C10 C 0.3077(5) 0.7934(2) 0.5270(4) 0.0222 1.0000 Uani .
C11 C 0.0369(5) 0.8636(2) 0.6231(4) 0.0244 1.0000 Uani .
C12 C 0.0948(4) 0.7656(2) 0.7139(4) 0.0195 1.0000 Uani .
C13 C -0.0047(5) 0.7191(2) 0.8451(4) 0.0221 1.0000 Uani .
C14 C 0.0462(4) 0.6052(2) 0.8644(4) 0.0193 1.0000 Uani .
O1 O 0.6557(3) 0.62232(19) 1.0864(3) 0.0232 1.0000 Uani .
O2 O 0.3829(3) 0.6491(2) 1.2011(3) 0.0279 1.0000 Uani .
O3 O 0.1625(4) 0.87923(19) 0.5113(3) 0.0276 1.0000 Uani .
O4 O -0.0971(4) 0.9248(2) 0.6322(3) 0.0347 1.0000 Uani .
H33 H 0.9616 0.6461 1.2612 0.0453 1.0000 Uiso R
H31 H 0.7851 0.7202 1.2938 0.0453 1.0000 Uiso R
H32 H 0.7988 0.6060 1.3613 0.0452 1.0000 Uiso R
H41 H 0.1936 0.4387 0.7831 0.0252 1.0000 Uiso R
H53 H 0.4065 0.3370 1.0228 0.0372 1.0000 Uiso R
H51 H 0.5416 0.4322 1.1329 0.0369 1.0000 Uiso R
H52 H 0.2860 0.4196 1.1087 0.0374 1.0000 Uiso R
H61 H 0.6528 0.4635 0.8557 0.0282 1.0000 Uiso R
H62 H 0.4788 0.4059 0.6823 0.0286 1.0000 Uiso R
H71 H 0.5114 0.5761 0.5587 0.0259 1.0000 Uiso R
H102 H 0.4618 0.8159 0.5797 0.0279 1.0000 Uiso R
H101 H 0.2785 0.7604 0.4065 0.0284 1.0000 Uiso R
H132 H 0.0580 0.7521 0.9678 0.0285 1.0000 Uiso R
H131 H -0.1640 0.7289 0.7975 0.0284 1.0000 Uiso R
H142 H 0.0106 0.5772 0.9707 0.0233 1.0000 Uiso R
H141 H -0.0464 0.5718 0.7491 0.0235 1.0000 Uiso R

loop_
_atom_site_aniso_label
_atom_site_aniso_U_11
_atom_site_aniso_U_22
_atom_site_aniso_U_33
_atom_site_aniso_U_23
_atom_site_aniso_U_13
_atom_site_aniso_U_12
C1 0.0153(10) 0.0175(11) 0.0122(10) -0.0018(8) 0.0036(8) 0.0000(9)
C2 0.0198(10) 0.0189(11) 0.0172(10) -0.0011(9) 0.0075(8) -0.0003(10)
C3 0.0234(12) 0.0388(18) 0.0174(11) -0.0063(12) -0.0015(9) -0.0046(12)
C4 0.0182(11) 0.0183(12) 0.0217(12) -0.0019(9) 0.0065(9) -0.0009(10)
C5 0.0305(14) 0.0234(14) 0.0228(12) 0.0058(11) 0.0095(10) 0.0015(11)
C6 0.0235(12) 0.0238(13) 0.0225(12) -0.0034(10) 0.0124(10) 0.0019(11)
C7 0.0181(11) 0.0271(14) 0.0183(11) -0.0028(10) 0.0072(9) -0.0040(10)
C8 0.0139(10) 0.0204(12) 0.0139(9) -0.0012(9) 0.0038(8) -0.0025(9)
C9 0.0188(10) 0.0224(13) 0.0142(10) -0.0002(9) 0.0020(8) -0.0026(10)
C10 0.0234(12) 0.0277(14) 0.0154(11) 0.0005(10) 0.0065(9) 0.0003(11)
C11 0.0234(13) 0.0276(15) 0.0189(12) 0.0022(11) 0.0029(10) 0.0019(11)
C12 0.0158(11) 0.0233(13) 0.0173(10) 0.0008(9) 0.0029(8) -0.0006(9)
C13 0.0199(11) 0.0242(14) 0.0254(13) 0.0020(11) 0.0120(10) 0.0017(11)
C14 0.0145(10) 0.0238(13) 0.0216(11) 0.0022(9) 0.0086(9) 0.0001(9)
O1 0.0169(8) 0.0356(12) 0.0164(8) -0.0070(8) 0.0048(7) -0.0062(8)
O2 0.0255(10) 0.0414(13) 0.0177(9) -0.0062(9) 0.0087(7) 0.0036(9)
O3 0.0280(10) 0.0285(11) 0.0229(10) 0.0087(8) 0.0046(8) 0.0051(9)
O4 0.0366(12) 0.0319(13) 0.0342(12) 0.0078(10) 0.0103(9) 0.0120(10)

loop_
_atom_type_symbol
_atom_type_scat_dispersion_real
_atom_type_scat_dispersion_imag
_atom_type_scat_Cromer_Mann_a1
_atom_type_scat_Cromer_Mann_b1
_atom_type_scat_Cromer_Mann_a2
_atom_type_scat_Cromer_Mann_b2
_atom_type_scat_Cromer_Mann_a3
_atom_type_scat_Cromer_Mann_b3
_atom_type_scat_Cromer_Mann_a4
_atom_type_scat_Cromer_Mann_b4
_atom_type_scat_Cromer_Mann_c
_atom_type_scat_source
C 0.0033 0.0016 2.3100 20.8439 1.0200 10.2075 1.5886 0.5687 0.8650 51.6512 0.2156 'International Tables Vol C 4.2.6.8 and 6.1.1.4'
H 0.0000 0.0000 0.4930 10.5109 0.3229 26.1257 0.1402 3.1424 0.0408 57.7998 0.0030 'International Tables Vol C 4.2.6.8 and 6.1.1.4'
O 0.0106 0.0060 3.0485 13.2771 2.2868 5.7011 1.5463 0.3239 0.8670 32.9089 0.2508 'International Tables Vol C 4.2.6.8 and 6.1.1.4'

loop_
_geom_angle_atom_site_label_1
_geom_angle_atom_site_label_2
_geom_angle_atom_site_label_3
_geom_angle
_geom_angle_publ_flag
C2 C1 C4 110.1(2) yes
C2 C1 C8 111.6(2) yes
C4 C1 C8 101.3(2) yes
C2 C1 C14 109.7(2) yes
C4 C1 C14 113.0(2) yes
C8 C1 C14 110.9(2) yes
C1 C2 O1 112.1(2) yes
C1 C2 O2 124.8(2) yes
O1 C2 O2 123.1(2) yes
O1 C3 H33 109.6 no
O1 C3 H31 109.5 no
H33 C3 H31 109.5 no
O1 C3 H32 109.2 no
H33 C3 H32 109.7 no
H31 C3 H32 109.3 no
C1 C4 C5 115.3(2) yes
C1 C4 C6 104.8(2) yes
C5 C4 C6 115.1(2) yes
C1 C4 H41 106.8 no
C5 C4 H41 107.2 no
C6 C4 H41 107.0 no
C4 C5 H53 109.6 no
C4 C5 H51 108.8 no
H53 C5 H51 109.8 no
C4 C5 H52 109.1 no
H53 C5 H52 110.5 no
H51 C5 H52 108.9 no
C4 C6 C7 103.0(2) yes
C4 C6 H61 110.2 no
C7 C6 H61 109.9 no
C4 C6 H62 111.6 no
C7 C6 H62 111.7 no
H61 C6 H62 110.2 no
C6 C7 C8 111.5(2) yes
C6 C7 H71 124.4 no
C8 C7 H71 124.1 no
C1 C8 C7 112.3(2) yes
C1 C8 C9 115.9(2) yes
C7 C8 C9 131.5(2) yes
C8 C9 C10 128.5(2) yes
C8 C9 C12 122.0(2) yes
C10 C9 C12 109.5(3) yes
C9 C10 O3 104.3(2) yes
C9 C10 H102 110.8 no
O3 C10 H102 108.9 no
C9 C10 H101 109.9 no
O3 C10 H101 111.4 no
H102 C10 H101 111.3 no
C12 C11 O3 108.7(2) yes
C12 C11 O4 130.1(3) yes
O3 C11 O4 121.1(3) yes
C11 C12 C9 108.3(2) yes
C11 C12 C13 126.1(3) yes
C9 C12 C13 125.6(3) yes
C12 C13 C14 110.1(2) yes
C12 C13 H132 108.9 no
C14 C13 H132 110.0 no
C12 C13 H131 109.4 no
C14 C13 H131 109.2 no
H132 C13 H131 109.3 no
C13 C14 C1 112.1(2) yes
C13 C14 H142 110.3 no
C1 C14 H142 110.3 no
C13 C14 H141 108.3 no
C1 C14 H141 106.7 no
H142 C14 H141 109.0 no
C3 O1 C2 115.6(2) yes
C10 O3 C11 109.1(2) yes

loop_
_geom_bond_atom_site_label_1
_geom_bond_atom_site_label_2
_geom_bond_distance
_geom_bond_publ_flag
C1 C2 1.529(3) yes
C1 C4 1.562(4) yes
C1 C8 1.523(3) yes
C1 C14 1.534(3) yes
C2 O1 1.338(3) yes
C2 O2 1.204(3) yes
C3 O1 1.440(3) yes
C3 H33 0.959 no
C3 H31 0.978 no
C3 H32 0.976 no
C4 C5 1.517(4) yes
C4 C6 1.544(4) yes
C4 H41 0.986 no
C5 H53 0.973 no
C5 H51 0.979 no
C5 H52 0.979 no
C6 C7 1.502(4) yes
C6 H61 0.966 no
C6 H62 0.984 no
C7 C8 1.332(4) yes
C7 H71 0.944 no
C8 C9 1.442(4) yes
C9 C10 1.492(4) yes
C9 C12 1.342(4) yes
C10 O3 1.449(4) yes
C10 H102 0.976 no
C10 H101 0.975 no
C11 C12 1.460(4) yes
C11 O3 1.374(4) yes
C11 O4 1.201(4) yes
C12 C13 1.492(4) yes
C13 C14 1.542(4) yes
C13 H132 0.984 no
C13 H131 0.968 no
C14 H142 0.987 no
C14 H141 0.981 no

loop_
_geom_hbond_atom_site_label_D
_geom_hbond_atom_site_label_H
_geom_hbond_atom_site_label_A
_geom_hbond_site_symmetry_A
_geom_hbond_angle_DHA
_geom_hbond_distance_DH
_geom_hbond_distance_HA
_geom_hbond_distance_DA
_geom_hbond_publ_flag
C10 H101 O2 1_554 151.72(8) 0.975 2.408 3.299(4) yes
